data_7221763
loop_
_publ_author_name
'Martins, M. A. P.'
'Meyer, A. R.'
'Tier, A. Z.'
'Longhi, K.'
'Ducati, L. C.'
'Bonacorso, H. G.'
'Zanatta, N.'
'Frizzo, C. P.'

_publ_section_title
;
 Proposal for crystallization of 3-amino-4-halo-5-methylisoxazoles: an
 energetic and topological approach
;
_journal_issue 38
_journal_name_full CrystEngComm
_journal_page_first 7381
_journal_paper_doi 10.1039/C5CE01295C
_journal_volume 17
_journal_year 2015
_chemical_formula_moiety 'C4 H5 Br N2 O'
_chemical_formula_sum 'C4 H5 Br N2 O'
_chemical_formula_weight 177.01
_chemical_melting_point ?
_chemical_name_common 4-bromo-5-methylisoxazol-3-amine
_chemical_name_systematic
;
        4-bromo-5-methylisoxazol-3-amine
;
_space_group_IT_number 2
_symmetry_cell_setting triclinic
_symmetry_space_group_name_Hall '-P 1'
_symmetry_space_group_name_H-M 'P -1'
_atom_sites_solution_hydrogens geom
_atom_sites_solution_primary direct
_atom_sites_solution_secondary difmap
_audit_conform_dict_location ftp://ftp.iucr.org/pub/cif_core.dic
_audit_conform_dict_name cif_core.dic
_audit_conform_dict_version 2.3
_audit_creation_date 2012-09-18T09:23:19-00:00
_audit_creation_method 'WinGX routine CIF_UPDATE'
_audit_update_record
;
2015-06-17 deposited with the CCDC.
2015-08-10 downloaded from the CCDC.
;
_cell_angle_alpha 94.502(8)
_cell_angle_beta 100.535(7)
_cell_angle_gamma 115.558(6)
_cell_formula_units_Z 2
_cell_length_a 6.4176(7)
_cell_length_b 7.1023(9)
_cell_length_c 7.5370(10)
_cell_measurement_reflns_used 2831
_cell_measurement_temperature 293(2)
_cell_measurement_theta_max 24.2915
_cell_measurement_theta_min 2.793
_cell_volume 299.86(7)
_computing_cell_refinement 'BRUKER SANT'
_computing_data_collection 'BRUKER APEX-II'
_computing_data_reduction 'BRUKER SOFTWARE'
_computing_molecular_graphics 'ORTEP-3 (Farrugia, 2000)'
_computing_publication_material 'SHELXL-97 (Sheldrick, 1997)'
_computing_structure_refinement 'SHELXL-97 (Sheldrick, 2008)'
_computing_structure_solution 'SHELXL97 (Sheldrick, 1997)'
_diffrn_ambient_temperature 293(2)
_diffrn_detector_area_resol_mean none
_diffrn_measured_fraction_theta_full 0.995
_diffrn_measured_fraction_theta_max 0.995
_diffrn_measurement_device_type 'X8 APEX II'
_diffrn_measurement_method 'phi and omega scans'
_diffrn_radiation_monochromator graphite
_diffrn_radiation_type MoK\a
_diffrn_radiation_wavelength 0.71073
_diffrn_reflns_av_R_equivalents 0.0279
_diffrn_reflns_av_unetI/netI 0.0201
_diffrn_reflns_limit_h_max 8
_diffrn_reflns_limit_h_min -8
_diffrn_reflns_limit_k_max 9
_diffrn_reflns_limit_k_min -9
_diffrn_reflns_limit_l_max 9
_diffrn_reflns_limit_l_min -9
_diffrn_reflns_number 7575
_diffrn_reflns_theta_full 27.31
_diffrn_reflns_theta_max 27.31
_diffrn_reflns_theta_min 2.79
_diffrn_standards_decay_% none
_diffrn_standards_interval_count none
_diffrn_standards_interval_time none
_diffrn_standards_number none
_exptl_absorpt_coefficient_mu 6.75
_exptl_absorpt_correction_T_max 0.5074
_exptl_absorpt_correction_T_min 0.147
_exptl_absorpt_correction_type gaussian
_exptl_absorpt_process_details XPREP
_exptl_crystal_colour colourless
_exptl_crystal_density_diffrn 1.96
_exptl_crystal_density_meas ?
_exptl_crystal_density_method 'not measured'
_exptl_crystal_description block
_exptl_crystal_F_000 172
_exptl_crystal_size_max 0.544
_exptl_crystal_size_mid 0.267
_exptl_crystal_size_min 0.168
_refine_diff_density_max 0.262
_refine_diff_density_min -0.287
_refine_diff_density_rms 0.059
_refine_ls_extinction_coef none
_refine_ls_extinction_method none
_refine_ls_goodness_of_fit_ref 1.051
_refine_ls_hydrogen_treatment constr
_refine_ls_matrix_type full
_refine_ls_number_parameters 73
_refine_ls_number_reflns 1349
_refine_ls_number_restraints 0
_refine_ls_restrained_S_all 1.051
_refine_ls_R_factor_all 0.0331
_refine_ls_R_factor_gt 0.0236
_refine_ls_shift/su_max 0
_refine_ls_shift/su_mean 0
_refine_ls_structure_factor_coef Fsqd
_refine_ls_weighting_details 'calc w=1/[\s^2^(Fo^2^)+(0.0314P)^2^+0.0727P] where P=(Fo^2^+2Fc^2^)/3'
_refine_ls_weighting_scheme calc
_refine_ls_wR_factor_gt 0.0575
_refine_ls_wR_factor_ref 0.061
_reflns_number_gt 1110
_reflns_number_total 1349
_reflns_threshold_expression >2sigma(I)
_cod_data_source_file c5ce01295c2.cif
_cod_data_source_block teste1
_cod_depositor_comments
;
The following automatic conversions were performed:

'_chemical_melting_point' value 'none' was changed to '?' - the value
is undefined or not given.

'_exptl_crystal_density_meas' value 'none' was changed to '?' - the
value is perceived as not measured.

Automatic conversion script
Id: cif_fix_values 3271 2015-04-21 07:52:19Z andrius 

 Adding full bibliography for 7221761--7221763.cif.
;
_cod_original_cell_volume 299.86(6)
_cod_original_sg_symbol_Hall -P1
_cod_original_sg_symbol_H-M P-1
_cod_database_code 7221763

loop_
_symmetry_equiv_pos_as_xyz
'x, y, z'
'-x, -y, -z'

loop_
_atom_site_label
_atom_site_type_symbol
_atom_site_fract_x
_atom_site_fract_y
_atom_site_fract_z
_atom_site_U_iso_or_equiv
_atom_site_adp_type
_atom_site_occupancy
_atom_site_symmetry_multiplicity
_atom_site_calc_flag
_atom_site_refinement_flags
Br1 Br 0.47688(4) -0.34764(4) 0.29665(4) 0.06222(14) Uani 1 1 d .
O1 O 0.5405(3) 0.2213(3) 0.2124(3) 0.0561(4) Uani 1 1 d .
N2 N 0.2918(4) 0.0973(4) 0.1320(3) 0.0556(5) Uani 1 1 d .
N31 N 0.0244(4) -0.2623(4) 0.0910(3) 0.0656(6) Uani 1 1 d .
H31A H -0.0913 -0.2421 0.0345 0.079 Uiso 1 1 calc R
H31B H 0.0006 -0.3877 0.1078 0.079 Uiso 1 1 calc R
C4 C 0.4535(4) -0.1049(4) 0.2458(3) 0.0406(5) Uani 1 1 d .
C5 C 0.6275(4) 0.0927(4) 0.2783(3) 0.0436(5) Uani 1 1 d .
C3 C 0.2452(4) -0.0960(4) 0.1536(3) 0.0440(5) Uani 1 1 d .
C51 C 0.8840(4) 0.1903(4) 0.3686(4) 0.0574(7) Uani 1 1 d .
H51A H 0.9548 0.3395 0.3657 0.086 Uiso 1 1 calc R
H51B H 0.96 0.1255 0.3052 0.086 Uiso 1 1 calc R
H51C H 0.9038 0.1692 0.4937 0.086 Uiso 1 1 calc R

loop_
_atom_site_aniso_label
_atom_site_aniso_U_11
_atom_site_aniso_U_22
_atom_site_aniso_U_33
_atom_site_aniso_U_23
_atom_site_aniso_U_13
_atom_site_aniso_U_12
Br1 0.05234(15) 0.04623(17) 0.0898(3) 0.02513(14) 0.00506(13) 0.02652(11)
O1 0.0587(9) 0.0440(10) 0.0682(12) 0.0113(9) 0.0065(8) 0.0290(8)
N2 0.0533(11) 0.0546(13) 0.0665(14) 0.0110(11) 0.0037(10) 0.0354(9)
N31 0.0448(10) 0.0610(14) 0.0868(18) 0.0137(12) -0.0012(10) 0.0268(10)
C4 0.0438(10) 0.0446(12) 0.0413(13) 0.0125(10) 0.0092(9) 0.0266(9)
C5 0.0488(11) 0.0441(13) 0.0454(14) 0.0094(10) 0.0111(10) 0.0277(10)
C3 0.0480(11) 0.0502(13) 0.0421(13) 0.0086(11) 0.0087(9) 0.0305(10)
C51 0.0469(12) 0.0502(14) 0.0677(17) 0.0096(13) 0.0059(11) 0.0186(10)

loop_
_atom_type_symbol
_atom_type_description
_atom_type_scat_dispersion_real
_atom_type_scat_dispersion_imag
_atom_type_scat_source
C C 0.0033 0.0016 'International Tables Vol C Tables 4.2.6.8 and 6.1.1.4'
H H 0 0 'International Tables Vol C Tables 4.2.6.8 and 6.1.1.4'
N N 0.0061 0.0033 'International Tables Vol C Tables 4.2.6.8 and 6.1.1.4'
O O 0.0106 0.006 'International Tables Vol C Tables 4.2.6.8 and 6.1.1.4'
Br Br -0.2901 2.4595 'International Tables Vol C Tables 4.2.6.8 and 6.1.1.4'

loop_
_geom_angle_atom_site_label_1
_geom_angle_atom_site_label_2
_geom_angle_atom_site_label_3
_geom_angle
C5 O1 N2 108.46(17)
C3 N2 O1 105.20(18)
C3 N31 H31A 120
C3 N31 H31B 120
H31A N31 H31B 120
C5 C4 C3 105.9(2)
C5 C4 Br1 127.77(17)
C3 C4 Br1 126.23(17)
C4 C5 O1 109.59(19)
C4 C5 C51 133.1(2)
O1 C5 C51 117.3(2)
N2 C3 N31 122.7(2)
N2 C3 C4 110.8(2)
N31 C3 C4 126.5(2)
C5 C51 H51A 109.5
C5 C51 H51B 109.5
H51A C51 H51B 109.5
C5 C51 H51C 109.5
H51A C51 H51C 109.5
H51B C51 H51C 109.5

loop_
_geom_bond_atom_site_label_1
_geom_bond_atom_site_label_2
_geom_bond_distance
Br1 C4 1.857(2)
O1 C5 1.342(3)
O1 N2 1.428(3)
N2 C3 1.304(3)
N31 C3 1.360(3)
N31 H31A 0.86
N31 H31B 0.86
C4 C5 1.331(3)
C4 C3 1.419(3)
C5 C51 1.479(3)
C51 H51A 0.96
C51 H51B 0.96
C51 H51C 0.96

loop_
_geom_torsion_atom_site_label_1
_geom_torsion_atom_site_label_2
_geom_torsion_atom_site_label_3
_geom_torsion_atom_site_label_4
_geom_torsion
C5 O1 N2 C3 -0.2(3)
C3 C4 C5 O1 -0.1(3)
Br1 C4 C5 O1 176.62(17)
C3 C4 C5 C51 179.9(3)
Br1 C4 C5 C51 -3.4(4)
N2 O1 C5 C4 0.2(3)
N2 O1 C5 C51 -179.8(2)
O1 N2 C3 N31 -178.8(2)
O1 N2 C3 C4 0.2(3)
C5 C4 C3 N2 -0.1(3)
Br1 C4 C3 N2 -176.85(18)
C5 C4 C3 N31 178.9(2)
Br1 C4 C3 N31 2.1(4)
